data_2311590
loop_
_publ_author_name
'Kremer, Marius'
'Englert, Ulli'

_publ_section_title
;
 Zn and Ni complexes of pyridine-2,6-di-carboxyl-ates: crystal field
 stabilization matters!
;
_journal_coeditor_code WM5493
_journal_issue 'Pt 6'
_journal_name_full 'Acta crystallographica. Section E, Crystallographic communications'
_journal_page_first 903
_journal_page_last 911
_journal_paper_doi 10.1107/S2056989019007461
_journal_volume 75
_journal_year 2019
_chemical_formula_iupac '[Zn (C7 H4 N O4)2], 3H2 O'
_chemical_formula_moiety 'C14 H8 N2 O8 Zn, 3(H2 O)'
_chemical_formula_sum 'C14 H14 N2 O11 Zn'
_chemical_formula_weight 451.64
_chemical_name_systematic
;
Bis(6-carboxypicolinato)zinc(II) trihydrate
;
_space_group_crystal_system monoclinic
_space_group_IT_number 14
_space_group_name_Hall '-P 2ybc'
_space_group_name_H-M_alt 'P 1 21/c 1'
_atom_sites_solution_hydrogens mixed
_audit_creation_method SHELXL-2013
_cell_angle_alpha 90
_cell_angle_beta 116.4303(14)
_cell_angle_gamma 90
_cell_formula_units_Z 4
_cell_length_a 13.9953(8)
_cell_length_b 10.0081(6)
_cell_length_c 13.7330(8)
_cell_measurement_reflns_used 7944
_cell_measurement_temperature 220(2)
_cell_measurement_theta_max 23.7835
_cell_measurement_theta_min 2.6045
_cell_volume 1722.48(18)
_computing_cell_refinement
;
SAINT-Plus (Bruker, 2009)
;
_computing_data_collection
;
SMART (Bruker, 2001)
;
_computing_data_reduction
;
SAINT-Plus (Bruker, 2009)
;
_computing_molecular_graphics
;
Mercury (Macrae <i>et al.</i> (2006)
;
_computing_publication_material
;
SHELXL-2013 (Sheldrick, 2015b)
;
_computing_structure_refinement
;
SHELXL-2013 (Sheldrick, 2015b)
;
_computing_structure_solution
;
SHELXT (Sheldrick, 2015a)
;
_diffrn_ambient_temperature 220(2)
_diffrn_measured_fraction_theta_full 1.000
_diffrn_measured_fraction_theta_max 0.999
_diffrn_measurement_device_type 'Bruker APEX CCD'
_diffrn_measurement_method '\w scans'
_diffrn_radiation_type MoK\a
_diffrn_radiation_wavelength 0.71073
_diffrn_reflns_av_R_equivalents 0.0536
_diffrn_reflns_av_unetI/netI 0.0340
_diffrn_reflns_limit_h_max 20
_diffrn_reflns_limit_h_min -20
_diffrn_reflns_limit_k_max 14
_diffrn_reflns_limit_k_min -14
_diffrn_reflns_limit_l_max 20
_diffrn_reflns_limit_l_min -20
_diffrn_reflns_number 56614
_diffrn_reflns_theta_full 25.242
_diffrn_reflns_theta_max 31.593
_diffrn_reflns_theta_min 1.625
_diffrn_source microsource
_exptl_absorpt_coefficient_mu 1.492
_exptl_absorpt_correction_T_max 1.0000
_exptl_absorpt_correction_T_min 0.8767
_exptl_absorpt_correction_type multi-scan
_exptl_absorpt_process_details
;
SADABS (Bruker, 2008)
;
_exptl_crystal_colour colourless
_exptl_crystal_density_diffrn 1.742
_exptl_crystal_description rod
_exptl_crystal_F_000 920
_exptl_crystal_size_max 0.280
_exptl_crystal_size_mid 0.180
_exptl_crystal_size_min 0.180
_refine_diff_density_max 0.559
_refine_diff_density_min -0.353
_refine_ls_extinction_method none
_refine_ls_goodness_of_fit_ref 1.036
_refine_ls_hydrogen_treatment mixed
_refine_ls_matrix_type full
_refine_ls_number_parameters 263
_refine_ls_number_reflns 5777
_refine_ls_number_restraints 2
_refine_ls_restrained_S_all 1.036
_refine_ls_R_factor_all 0.0596
_refine_ls_R_factor_gt 0.0373
_refine_ls_shift/su_max 0.001
_refine_ls_shift/su_mean 0.000
_refine_ls_structure_factor_coef Fsqd
_refine_ls_weighting_details
;
 w=1/[\s^2^(Fo^2^)+(0.0416P)^2^+1.0164P]
 where P=(Fo^2^+2Fc^2^)/3
;
_refine_ls_weighting_scheme calc
_refine_ls_wR_factor_gt 0.0926
_refine_ls_wR_factor_ref 0.1050
_reflns_number_gt 4180
_reflns_number_total 5777
_reflns_threshold_expression 'I > 2\s(I)'
_cod_data_source_file wm5493sup1.cif
_cod_data_source_block 1
_cod_original_sg_symbol_H-M 'P 21/c'
_cod_database_code 2311590
_shelx_space_group_comment
;
The symmetry employed for this shelxl refinement is uniquely defined
by the following loop, which should always be used as a source of
symmetry information in preference to the above space-group names.
They are only intended as comments.
;
_shelx_estimated_absorpt_t_min 0.680
_shelx_estimated_absorpt_t_max 0.775
_shelxl_version_number 20.13

loop_
_space_group_symop_operation_xyz
'x, y, z'
'-x, y+1/2, -z+1/2'
'-x, -y, -z'
'x, -y-1/2, z-1/2'

loop_
_atom_site_type_symbol
_atom_site_label
_atom_site_fract_x
_atom_site_fract_y
_atom_site_fract_z
_atom_site_U_iso_or_equiv
_atom_site_adp_type
_atom_site_calc_flag
_atom_site_occupancy
_atom_site_disorder_assembly
_atom_site_disorder_group
Zn Zn1 0.25020(2) 0.99549(2) 0.26138(2) 0.03318(8) Uani d 1 . .
O O1 0.18718(11) 1.00856(15) 0.37285(11) 0.0362(3) Uani d 1 . .
O O2 0.03924(12) 0.96743(16) 0.39055(12) 0.0394(3) Uani d 1 . .
O O3 0.23801(11) 0.94497(16) 0.09052(11) 0.0376(3) Uani d 1 . .
O O4 0.12629(14) 0.84401(16) -0.06458(12) 0.0423(3) Uani d 1 . .
H H4O 0.174(2) 0.854(3) -0.088(2) 0.063 Uiso d 1 . .
O O5 0.34985(13) 0.82750(15) 0.33256(13) 0.0429(3) Uani d 1 . .
O O6 0.52279(16) 0.7743(2) 0.42790(16) 0.0655(5) Uani d 1 . .
O O7 0.22321(11) 1.21877(14) 0.21460(12) 0.0368(3) Uani d 1 . .
O O8 0.31855(13) 1.40197(16) 0.22226(14) 0.0445(4) Uani d 1 . .
H H8O 0.2576(17) 1.437(3) 0.180(2) 0.067 Uiso d 1 . .
N N1 0.10463(12) 0.91469(15) 0.17479(12) 0.0273(3) Uani d 1 . .
N N2 0.39644(11) 1.07655(17) 0.31645(12) 0.0296(3) Uani d 1 . .
C C1 0.04345(14) 0.90384(18) 0.22605(14) 0.0286(3) Uani d 1 . .
C C2 -0.05478(15) 0.8403(2) 0.17755(16) 0.0351(4) Uani d 1 . .
H H2 -0.097679 0.832445 0.213942 0.042 Uiso calc 1 . .
C C3 -0.08801(16) 0.7885(2) 0.07356(17) 0.0379(4) Uani d 1 . .
H H3 -0.154381 0.745240 0.038598 0.045 Uiso calc 1 . .
C C4 -0.02338(16) 0.80052(19) 0.02125(16) 0.0341(4) Uani d 1 . .
H H4 -0.044877 0.765742 -0.048981 0.041 Uiso calc 1 . .
C C5 0.07331(14) 0.86496(18) 0.07525(14) 0.0285(3) Uani d 1 . .
C C6 0.09289(15) 0.96503(19) 0.33896(15) 0.0307(4) Uani d 1 . .
C C7 0.15363(16) 0.88719(19) 0.03184(15) 0.0316(4) Uani d 1 . .
C C8 0.47935(15) 0.9954(2) 0.36847(15) 0.0342(4) Uani d 1 . .
C C9 0.58359(16) 1.0440(3) 0.40976(17) 0.0457(5) Uani d 1 . .
H H9 0.642028 0.987024 0.447096 0.055 Uiso calc 1 . .
C C10 0.59927(17) 1.1759(3) 0.39499(19) 0.0489(6) Uani d 1 . .
H H10 0.668946 1.210052 0.421825 0.059 Uiso calc 1 . .
C C11 0.51240(16) 1.2593(3) 0.34041(17) 0.0424(5) Uani d 1 . .
H H11 0.521956 1.350086 0.329531 0.051 Uiso calc 1 . .
C C12 0.41133(14) 1.2049(2) 0.30250(15) 0.0323(4) Uani d 1 . .
C C13 0.45005(18) 0.8530(2) 0.37782(17) 0.0418(5) Uani d 1 . .
C C14 0.30825(15) 1.2785(2) 0.24167(15) 0.0323(4) Uani d 1 . .
O O9 0.15287(13) 0.52698(17) 0.10985(13) 0.0443(4) Uani d 1 . .
H H9O 0.100266 0.513987 0.122694 0.053 Uiso d 1 . .
H H9P 0.124646 0.529706 0.041594 0.053 Uiso d 1 . .
O O10 0.25352(15) 0.61084(17) 0.36169(14) 0.0536(4) Uani d 1 . .
H H10O 0.309944 0.565544 0.386735 0.064 Uiso d 1 . .
H H10P 0.275684 0.677054 0.340055 0.064 Uiso d 1 . .
O O11A 0.3323(7) 1.0949(9) -0.0231(7) 0.0653(12) Uiso d 0.283(5) A 1
H H11O 0.283003 1.152053 -0.052998 0.078 Uiso d 0.283(5) A 1
H H11P 0.327964 1.056784 0.029852 0.078 Uiso d 0.283(5) A 1
O O11B 0.4329(5) 1.0244(6) -0.0055(5) 0.0653(12) Uiso d 0.371(5) B 2
H H11Q 0.452158 0.999978 0.059700 0.078 Uiso d 0.371(5) B 2
H H11R 0.470448 1.022909 -0.039770 0.078 Uiso d 0.371(5) B 2
O O11C 0.3815(7) 1.0466(8) 0.0158(6) 0.0653(12) Uiso d 0.321(6) C 3
H H11S 0.443940 1.014077 0.041684 0.078 Uiso d 0.321(6) C 3
H H11T 0.341329 1.061387 0.046024 0.078 Uiso d 0.321(6) C 3

loop_
_atom_site_aniso_label
_atom_site_aniso_U_11
_atom_site_aniso_U_22
_atom_site_aniso_U_33
_atom_site_aniso_U_12
_atom_site_aniso_U_13
_atom_site_aniso_U_23
Zn1 0.02530(11) 0.03862(14) 0.03201(12) -0.00359(8) 0.00950(9) -0.00199(9)
O1 0.0296(6) 0.0479(8) 0.0298(7) -0.0058(6) 0.0121(5) -0.0074(6)
O2 0.0382(7) 0.0507(9) 0.0347(7) -0.0027(6) 0.0211(6) -0.0046(6)
O3 0.0357(7) 0.0452(8) 0.0334(7) -0.0045(6) 0.0168(6) -0.0053(6)
O4 0.0551(9) 0.0451(8) 0.0305(7) -0.0081(7) 0.0225(7) -0.0081(6)
O5 0.0475(9) 0.0386(8) 0.0426(8) 0.0067(6) 0.0201(7) 0.0061(6)
O6 0.0645(12) 0.0670(12) 0.0634(12) 0.0364(10) 0.0270(10) 0.0235(10)
O7 0.0258(6) 0.0377(8) 0.0393(7) -0.0005(5) 0.0077(5) 0.0012(6)
O8 0.0408(8) 0.0393(8) 0.0520(9) -0.0021(7) 0.0193(7) 0.0085(7)
N1 0.0272(7) 0.0273(7) 0.0254(7) 0.0001(6) 0.0099(6) -0.0002(5)
N2 0.0224(6) 0.0407(9) 0.0241(7) 0.0030(6) 0.0088(5) 0.0005(6)
C1 0.0287(8) 0.0280(8) 0.0281(8) 0.0013(7) 0.0118(7) 0.0021(6)
C2 0.0326(9) 0.0347(10) 0.0376(10) -0.0048(7) 0.0153(8) -0.0001(8)
C3 0.0317(9) 0.0360(10) 0.0384(10) -0.0087(8) 0.0088(8) -0.0029(8)
C4 0.0370(10) 0.0293(9) 0.0285(9) -0.0026(7) 0.0078(7) -0.0027(7)
C5 0.0320(9) 0.0250(8) 0.0249(8) 0.0013(7) 0.0094(7) 0.0013(6)
C6 0.0315(9) 0.0309(9) 0.0287(8) 0.0017(7) 0.0124(7) 0.0012(7)
C7 0.0387(10) 0.0276(9) 0.0286(8) 0.0029(7) 0.0150(7) 0.0011(7)
C8 0.0276(8) 0.0514(12) 0.0232(8) 0.0090(8) 0.0109(7) 0.0018(8)
C9 0.0254(9) 0.0793(17) 0.0296(9) 0.0107(10) 0.0097(7) -0.0009(10)
C10 0.0255(9) 0.0786(18) 0.0403(11) -0.0070(10) 0.0125(8) -0.0045(11)
C11 0.0325(10) 0.0581(14) 0.0362(10) -0.0121(9) 0.0149(8) -0.0045(9)
C12 0.0281(8) 0.0428(10) 0.0250(8) -0.0030(7) 0.0110(7) -0.0020(7)
C13 0.0437(11) 0.0502(12) 0.0328(10) 0.0182(9) 0.0184(9) 0.0072(9)
C14 0.0316(9) 0.0384(10) 0.0261(8) -0.0018(7) 0.0122(7) -0.0009(7)
O9 0.0416(8) 0.0559(10) 0.0343(7) 0.0058(7) 0.0159(7) 0.0084(7)
O10 0.0737(12) 0.0474(10) 0.0563(10) 0.0038(8) 0.0438(9) 0.0023(8)

loop_
_atom_type_symbol
_atom_type_description
_atom_type_scat_dispersion_real
_atom_type_scat_dispersion_imag
_atom_type_scat_source
C C 0.0033 0.0016 'International Tables Vol C Tables 4.2.6.8 and 6.1.1.4'
H H 0.0000 0.0000 'International Tables Vol C Tables 4.2.6.8 and 6.1.1.4'
N N 0.0061 0.0033 'International Tables Vol C Tables 4.2.6.8 and 6.1.1.4'
O O 0.0106 0.0060 'International Tables Vol C Tables 4.2.6.8 and 6.1.1.4'
Zn Zn 0.2839 1.4301 'International Tables Vol C Tables 4.2.6.8 and 6.1.1.4'

loop_
_geom_angle_atom_site_label_1
_geom_angle_atom_site_label_2
_geom_angle_atom_site_label_3
_geom_angle
_geom_angle_publ_flag
N2 Zn1 N1 167.53(6) yes
N2 Zn1 O1 113.04(6) yes
N1 Zn1 O1 79.13(6) yes
N2 Zn1 O5 78.25(6) yes
N1 Zn1 O5 103.77(6) yes
O1 Zn1 O5 96.75(6) yes
N2 Zn1 O7 74.17(6) yes
N1 Zn1 O7 103.12(5) yes
O1 Zn1 O7 94.21(6) yes
O5 Zn1 O7 152.42(6) yes
N2 Zn1 O3 94.15(6) yes
N1 Zn1 O3 73.57(5) yes
O1 Zn1 O3 152.62(5) yes
O5 Zn1 O3 91.74(6) yes
O7 Zn1 O3 90.01(5) yes
C6 O1 Zn1 114.93(12) ?
C7 O3 Zn1 112.20(12) ?
C7 O4 H4O 115(2) ?
C13 O5 Zn1 114.70(14) ?
C14 O7 Zn1 111.66(13) ?
C14 O8 H8O 111(2) ?
C5 N1 C1 121.07(16) ?
C5 N1 Zn1 122.67(12) ?
C1 N1 Zn1 116.06(12) ?
C12 N2 C8 120.74(17) ?
C12 N2 Zn1 122.32(12) ?
C8 N2 Zn1 116.94(14) ?
N1 C1 C2 121.08(17) ?
N1 C1 C6 113.51(15) ?
C2 C1 C6 125.41(17) ?
C1 C2 C3 118.11(18) ?
C1 C2 H2 120.9 ?
C3 C2 H2 120.9 ?
C4 C3 C2 120.13(18) ?
C4 C3 H3 119.9 ?
C2 C3 H3 119.9 ?
C5 C4 C3 118.13(18) ?
C5 C4 H4 120.9 ?
C3 C4 H4 120.9 ?
N1 C5 C4 121.48(17) ?
N1 C5 C7 112.87(16) ?
C4 C5 C7 125.65(17) ?
O2 C6 O1 125.48(18) ?
O2 C6 C1 118.34(17) ?
O1 C6 C1 116.18(16) ?
O3 C7 O4 126.24(19) ?
O3 C7 C5 118.40(16) ?
O4 C7 C5 115.35(17) ?
N2 C8 C9 120.5(2) ?
N2 C8 C13 114.68(17) ?
C9 C8 C13 124.81(19) ?
C10 C9 C8 118.9(2) ?
C10 C9 H9 120.5 ?
C8 C9 H9 120.5 ?
C9 C10 C11 120.0(2) ?
C9 C10 H10 120.0 ?
C11 C10 H10 120.0 ?
C12 C11 C10 118.0(2) ?
C12 C11 H11 121.0 ?
C10 C11 H11 121.0 ?
N2 C12 C11 121.75(19) ?
N2 C12 C14 112.43(16) ?
C11 C12 C14 125.8(2) ?
O6 C13 O5 126.8(2) ?
O6 C13 C8 117.8(2) ?
O5 C13 C8 115.38(17) ?
O7 C14 O8 125.88(18) ?
O7 C14 C12 119.36(18) ?
O8 C14 C12 114.76(17) ?
H9O O9 H9P 102.6 ?
H10O O10 H10P 98.2 ?
H11O O11A H11P 111.4 ?
H11Q O11B H11R 126.6 ?
H11S O11C H11T 130.3 ?

loop_
_geom_bond_atom_site_label_1
_geom_bond_atom_site_label_2
_geom_bond_distance
_geom_bond_publ_flag
Zn1 N2 2.0102(15) yes
Zn1 N1 2.0155(15) yes
Zn1 O1 2.0833(14) yes
Zn1 O5 2.1245(15) yes
Zn1 O7 2.3093(15) yes
Zn1 O3 2.3312(14) yes
O1 C6 1.265(2) ?
O2 C6 1.241(2) ?
O3 C7 1.237(2) ?
O4 C7 1.279(2) ?
O4 H4O 0.856(17) ?
O5 C13 1.281(3) ?
O6 C13 1.228(3) ?
O7 C14 1.232(2) ?
O8 C14 1.286(2) ?
O8 H8O 0.862(17) ?
N1 C5 1.332(2) ?
N1 C1 1.333(2) ?
N2 C12 1.328(3) ?
N2 C8 1.334(2) ?
C1 C2 1.387(3) ?
C1 C6 1.518(3) ?
C2 C3 1.390(3) ?
C2 H2 0.9400 ?
C3 C4 1.388(3) ?
C3 H3 0.9400 ?
C4 C5 1.380(3) ?
C4 H4 0.9400 ?
C5 C7 1.505(3) ?
C8 C9 1.397(3) ?
C8 C13 1.504(3) ?
C9 C10 1.368(4) ?
C9 H9 0.9400 ?
C10 C11 1.388(3) ?
C10 H10 0.9400 ?
C11 C12 1.383(3) ?
C11 H11 0.9400 ?
C12 C14 1.500(3) ?
O9 H9O 0.8400 ?
O9 H9P 0.8401 ?
O10 H10O 0.8400 ?
O10 H10P 0.8400 ?
O11A H11O 0.8482 ?
O11A H11P 0.8477 ?
O11B H11Q 0.8485 ?
O11B H11R 0.8473 ?
O11C H11S 0.8482 ?
O11C H11T 0.8472 ?

loop_
_geom_hbond_atom_site_label_D
_geom_hbond_atom_site_label_H
_geom_hbond_atom_site_label_A
_geom_hbond_site_symmetry_A
_geom_hbond_distance_DH
_geom_hbond_distance_HA
_geom_hbond_distance_DA
_geom_hbond_angle_DHA
_geom_hbond_publ_flag
O4 H4O O10 4_575 0.856(17) 1.599(18) 2.451(2) 173(3) yes
O8 H8O O9 1_565 0.862(17) 1.624(19) 2.478(2) 170(3) yes
C2 H2 O7 2_545 0.94 2.62 3.512(2) 158.1 .
C4 H4 O7 3_575 0.94 2.52 3.207(2) 129.7 .
C9 H9 O1 3_676 0.94 2.56 3.310(3) 136.7 .
O9 H9O O2 2_545 0.84 1.94 2.752(2) 163.6 yes
O9 H9P O2 4_575 0.84 1.88 2.709(2) 170.1 yes
O10 H10O O11A 4_576 0.84 1.97 2.531(8) 123.8 yes
O10 H10O O11B 4_576 0.84 1.92 2.717(6) 157.6 yes
O10 H10O O11C 4_576 0.84 1.96 2.607(7) 133.6 yes
O10 H10P O5 . 0.84 1.86 2.676(2) 164.3 yes
O11A H11P O3 . 0.85 2.11 2.875(8) 149.3 yes
O11C H11T O3 . 0.85 2.15 2.820(8) 136.3 yes
